data_7103837
loop_
_publ_author_name
'Burford, Neil'
'Ragogna, Paul J.'
'McDonald, Robert'
'Ferguson, Michael J.'

_publ_section_title
;
 Homoatomic P \\rightarrow  P coordination: A versatile synthetic approach to
 polyphosphorus dications
;
_journal_coden_ASTM CHCOFS
_journal_issue 16
_journal_name_full
;
 Chemical Communications (Cambridge, United Kingdom)
;
_journal_page_first 2066
_journal_page_last 2067
_journal_paper_doi 10.1039/b304984a
_journal_year 2003
_chemical_formula_moiety 'C32 H36 F6 O6 P4 S2'
_chemical_formula_sum 'C32 H36 F6 O6 P4 S2'
_chemical_formula_weight 818.61
_space_group_IT_number 2
_symmetry_cell_setting triclinic
_symmetry_space_group_name_Hall '-P 1'
_symmetry_space_group_name_H-M 'P -1'
_atom_sites_solution_hydrogens geom
_atom_sites_solution_primary direct
_atom_sites_solution_secondary difmap
_audit_creation_method SHELXL-97
_cell_angle_alpha 96.528(3)
_cell_angle_beta 93.131(3)
_cell_angle_gamma 99.431(2)
_cell_formula_units_Z 2
_cell_length_a 8.6372(12)
_cell_length_b 13.5443(19)
_cell_length_c 15.742(2)
_cell_measurement_temperature 193(2)
_cell_measurement_theta_max 26.045
_cell_measurement_theta_min 2.397
_cell_volume 1799.8(4)
_computing_structure_refinement 'SHELXL-97 (Sheldrick, 1997)'
_diffrn_ambient_temperature 193(2)
_diffrn_measured_fraction_theta_full 0.980
_diffrn_measured_fraction_theta_max 0.980
_diffrn_radiation_monochromator graphite
_diffrn_radiation_source 'fine-focus sealed tube'
_diffrn_radiation_type MoK\a
_diffrn_radiation_wavelength 0.71073
_diffrn_reflns_av_R_equivalents 0.0344
_diffrn_reflns_av_sigmaI/netI 0.0679
_diffrn_reflns_limit_h_max 10
_diffrn_reflns_limit_h_min -10
_diffrn_reflns_limit_k_max 16
_diffrn_reflns_limit_k_min -13
_diffrn_reflns_limit_l_max 19
_diffrn_reflns_limit_l_min -17
_diffrn_reflns_number 11460
_diffrn_reflns_theta_full 26.32
_diffrn_reflns_theta_max 26.32
_diffrn_reflns_theta_min 1.31
_exptl_absorpt_coefficient_mu 0.400
_exptl_absorpt_correction_T_max 0.9649
_exptl_absorpt_correction_T_min 0.7896
_exptl_absorpt_correction_type none
_exptl_crystal_colour colourless
_exptl_crystal_density_diffrn 1.511
_exptl_crystal_density_method 'not measured'
_exptl_crystal_description needle
_exptl_crystal_F_000 844
_exptl_crystal_size_max 0.62
_exptl_crystal_size_mid 0.09
_exptl_crystal_size_min 0.09
_refine_diff_density_max 1.797
_refine_diff_density_min -1.087
_refine_diff_density_rms 0.098
_refine_ls_extinction_method none
_refine_ls_goodness_of_fit_ref 1.030
_refine_ls_hydrogen_treatment mixed
_refine_ls_matrix_type full
_refine_ls_number_parameters 451
_refine_ls_number_reflns 7168
_refine_ls_number_restraints 0
_refine_ls_restrained_S_all 1.030
_refine_ls_R_factor_all 0.1151
_refine_ls_R_factor_gt 0.0741
_refine_ls_shift/su_max 0.000
_refine_ls_shift/su_mean 0.000
_refine_ls_structure_factor_coef Fsqd
_refine_ls_weighting_details 'calc w=1/[\s^2^(Fo^2^)+(0.0910P)^2^+3.3707P] where P=(Fo^2^+2Fc^2^)/3'
_refine_ls_weighting_scheme calc
_refine_ls_wR_factor_gt 0.1764
_refine_ls_wR_factor_ref 0.2012
_reflns_number_gt 4743
_reflns_number_total 7168
_reflns_threshold_expression >2sigma(I)
_cod_data_source_file b304984a.txt
_cod_data_source_block dal0248
_cod_original_sg_symbol_H-M P-1
_cod_database_code 7103837

loop_
_symmetry_equiv_pos_as_xyz
'x, y, z'
'-x, -y, -z'

loop_
_atom_site_label
_atom_site_type_symbol
_atom_site_fract_x
_atom_site_fract_y
_atom_site_fract_z
_atom_site_U_iso_or_equiv
_atom_site_adp_type
_atom_site_occupancy
_atom_site_symmetry_multiplicity
_atom_site_calc_flag
_atom_site_refinement_flags
_atom_site_disorder_assembly
_atom_site_disorder_group
P1 P 0.31313(12) 0.08220(8) 0.45711(7) 0.0248(3) Uani 1 1 d . . .
P2 P 0.45679(12) 0.21404(8) 0.41233(7) 0.0261(3) Uani 1 1 d . . .
C1 C 0.4319(5) 0.0174(3) 0.5228(3) 0.0264(9) Uani 1 1 d . . .
H1A H 0.4745 0.0632 0.5754 0.032 Uiso 1 1 calc R . .
H1B H 0.3641 -0.0419 0.5403 0.032 Uiso 1 1 calc R . .
C2 C 0.1559(5) 0.1126(3) 0.5204(3) 0.0310(10) Uani 1 1 d . . .
H2A H 0.0963 0.0506 0.5369 0.037 Uiso 1 1 calc R . .
H2B H 0.0858 0.1459 0.4868 0.037 Uiso 1 1 calc R . .
H2C H 0.2001 0.1579 0.5721 0.037 Uiso 1 1 calc R . .
C3 C 0.2346(5) -0.0040(4) 0.3644(3) 0.0357(11) Uani 1 1 d . . .
H3A H 0.1693 -0.0632 0.3821 0.043 Uiso 1 1 calc R . .
H3B H 0.3212 -0.0251 0.3332 0.043 Uiso 1 1 calc R . .
H3C H 0.1704 0.0292 0.3270 0.043 Uiso 1 1 calc R . .
C11 C 0.5944(5) 0.2534(3) 0.5070(3) 0.0243(9) Uani 1 1 d . . .
C12 C 0.7536(5) 0.2597(3) 0.4927(3) 0.0312(10) Uani 1 1 d . . .
H12 H 0.7837 0.2451 0.4361 0.037 Uiso 1 1 calc R . .
C13 C 0.8675(5) 0.2868(3) 0.5597(3) 0.0360(11) Uani 1 1 d . . .
H13 H 0.9754 0.2909 0.5491 0.043 Uiso 1 1 calc R . .
C14 C 0.8252(5) 0.3082(4) 0.6423(3) 0.0384(11) Uani 1 1 d . . .
H14 H 0.9038 0.3271 0.6885 0.046 Uiso 1 1 calc R . .
C15 C 0.6666(6) 0.3018(4) 0.6576(3) 0.0378(11) Uani 1 1 d . . .
H15 H 0.6373 0.3153 0.7145 0.045 Uiso 1 1 calc R . .
C16 C 0.5521(5) 0.2761(3) 0.5908(3) 0.0328(10) Uani 1 1 d . . .
H16 H 0.4445 0.2739 0.6015 0.039 Uiso 1 1 calc R . .
C21 C 0.3115(5) 0.2986(3) 0.4186(3) 0.0271(9) Uani 1 1 d . . .
C22 C 0.1750(5) 0.2723(3) 0.3635(3) 0.0297(9) Uani 1 1 d . . .
H22 H 0.1550 0.2085 0.3292 0.036 Uiso 1 1 calc R . .
C23 C 0.0688(5) 0.3375(4) 0.3582(3) 0.0350(11) Uani 1 1 d . . .
H23 H -0.0243 0.3184 0.3210 0.042 Uiso 1 1 calc R . .
C24 C 0.0978(6) 0.4300(4) 0.4068(3) 0.0393(11) Uani 1 1 d . . .
H24 H 0.0257 0.4755 0.4026 0.047 Uiso 1 1 calc R . .
C25 C 0.2319(6) 0.4572(4) 0.4620(3) 0.0423(12) Uani 1 1 d . . .
H25 H 0.2514 0.5213 0.4957 0.051 Uiso 1 1 calc R . .
C26 C 0.3385(5) 0.3914(3) 0.4686(3) 0.0338(10) Uani 1 1 d . . .
H26 H 0.4297 0.4102 0.5072 0.041 Uiso 1 1 calc R . .
P3 P 0.16578(18) 0.41778(11) 0.06373(9) 0.0487(4) Uani 1 1 d . . .
P4 P 0.01633(15) 0.28614(12) 0.10663(8) 0.0435(4) Uani 1 1 d . . .
C4 C 0.0748(7) 0.4872(5) -0.0136(4) 0.0582(15) Uani 1 1 d . . .
H4A H 0.1479 0.5500 -0.0199 0.070 Uiso 1 1 calc R . .
H4B H 0.0564 0.4456 -0.0703 0.070 Uiso 1 1 calc R . .
C5 C 0.2243(8) 0.5056(4) 0.1587(4) 0.0633(18) Uani 1 1 d . . .
H5A H 0.2924 0.5655 0.1440 0.076 Uiso 1 1 calc R . .
H5B H 0.2819 0.4738 0.2004 0.076 Uiso 1 1 calc R . .
H5C H 0.1307 0.5252 0.1837 0.076 Uiso 1 1 calc R . .
C6 C 0.3338(8) 0.3900(5) 0.0121(4) 0.0638(17) Uani 1 1 d . . .
H6A H 0.3933 0.4521 -0.0043 0.077 Uiso 1 1 calc R . .
H6B H 0.3003 0.3416 -0.0393 0.077 Uiso 1 1 calc R . .
H6C H 0.4006 0.3609 0.0513 0.077 Uiso 1 1 calc R . .
C31 C -0.1175(5) 0.2452(4) 0.0110(3) 0.0413(12) Uani 1 1 d . . .
C32 C -0.2777(5) 0.2299(4) 0.0246(3) 0.0402(11) Uani 1 1 d . . .
H32 H -0.3097 0.2372 0.0814 0.048 Uiso 1 1 calc R . .
C33 C -0.3902(6) 0.2044(4) -0.0437(3) 0.0421(12) Uani 1 1 d . . .
H33 H -0.4989 0.1945 -0.0338 0.050 Uiso 1 1 calc R . .
C34 C -0.3435(6) 0.1932(4) -0.1268(3) 0.0476(13) Uani 1 1 d . . .
H34 H -0.4207 0.1766 -0.1739 0.057 Uiso 1 1 calc R . .
C35 C -0.1868(6) 0.2061(4) -0.1414(3) 0.0496(13) Uani 1 1 d . . .
H35 H -0.1559 0.1975 -0.1984 0.060 Uiso 1 1 calc R . .
C36 C -0.0732(6) 0.2318(5) -0.0732(3) 0.0504(14) Uani 1 1 d . . .
H36 H 0.0352 0.2403 -0.0837 0.060 Uiso 1 1 calc R . .
C41 C 0.1621(5) 0.2022(3) 0.1030(3) 0.0324(10) Uani 1 1 d . . .
C42 C 0.2918(6) 0.2262(4) 0.1640(3) 0.0376(11) Uani 1 1 d . . .
H42 H 0.3031 0.2859 0.2034 0.045 Uiso 1 1 calc R . .
C43 C 0.4019(6) 0.1644(4) 0.1673(3) 0.0413(12) Uani 1 1 d . . .
H43 H 0.4910 0.1829 0.2075 0.050 Uiso 1 1 calc R . .
C44 C 0.3843(6) 0.0755(4) 0.1127(4) 0.0467(13) Uani 1 1 d . . .
H44 H 0.4590 0.0317 0.1165 0.056 Uiso 1 1 calc R . .
C45 C 0.2583(6) 0.0509(4) 0.0528(4) 0.0528(14) Uani 1 1 d . . .
H45 H 0.2472 -0.0097 0.0145 0.063 Uiso 1 1 calc R . .
C46 C 0.1466(6) 0.1136(4) 0.0475(4) 0.0469(13) Uani 1 1 d . . .
H46 H 0.0597 0.0956 0.0059 0.056 Uiso 1 1 calc R . .
S1 S -0.23609(15) 0.05089(11) 0.27278(8) 0.0413(3) Uani 1 1 d . . .
S2 S 0.26614(15) 0.39071(12) -0.24240(9) 0.0477(4) Uani 1 1 d . . .
F11 F -0.2566(5) -0.0918(5) 0.1451(2) 0.122(2) Uani 1 1 d . . .
F12 F -0.0195(4) -0.0214(4) 0.1896(2) 0.0946(15) Uani 1 1 d . . .
F13 F -0.1500(6) -0.1258(3) 0.2603(3) 0.0970(14) Uani 1 1 d . . .
F21 F 0.3693(5) 0.5765(3) -0.1784(3) 0.1030(15) Uani 1 1 d . . .
F22 F 0.4627(5) 0.5329(3) -0.2978(3) 0.0867(13) Uani 1 1 d . . .
F23 F 0.2259(6) 0.5602(4) -0.2968(4) 0.1145(18) Uani 1 1 d . . .
O11 O -0.1332(4) 0.0710(3) 0.3501(2) 0.0429(8) Uani 1 1 d . . .
O12 O -0.3961(4) 0.0065(4) 0.2843(2) 0.0630(12) Uani 1 1 d . . .
O13 O -0.2216(6) 0.1264(4) 0.2177(3) 0.0900(17) Uani 1 1 d . . .
O21 O 0.2321(4) 0.3431(3) -0.3291(2) 0.0613(11) Uani 1 1 d . . .
O22 O 0.1294(5) 0.3953(4) -0.1945(3) 0.0787(15) Uani 1 1 d . . .
O23 O 0.3975(5) 0.3654(4) -0.1957(3) 0.0684(12) Uani 1 1 d . . .
C10 C -0.1648(7) -0.0552(7) 0.2142(4) 0.069(2) Uani 1 1 d . . .
C20 C 0.3320(7) 0.5215(5) -0.2547(4) 0.0624(17) Uani 1 1 d . . .

loop_
_atom_site_aniso_label
_atom_site_aniso_U_11
_atom_site_aniso_U_22
_atom_site_aniso_U_33
_atom_site_aniso_U_23
_atom_site_aniso_U_13
_atom_site_aniso_U_12
P1 0.0209(5) 0.0253(6) 0.0289(6) 0.0003(4) -0.0012(4) 0.0088(4)
P2 0.0236(5) 0.0298(6) 0.0251(6) -0.0002(4) 0.0027(4) 0.0070(4)
C1 0.028(2) 0.024(2) 0.030(2) 0.0048(17) -0.0011(18) 0.0127(17)
C2 0.024(2) 0.035(2) 0.036(2) 0.007(2) 0.0064(18) 0.0081(18)
C3 0.030(2) 0.036(3) 0.040(3) -0.003(2) -0.006(2) 0.009(2)
C11 0.022(2) 0.021(2) 0.031(2) -0.0005(17) 0.0047(17) 0.0064(16)
C12 0.028(2) 0.029(2) 0.036(2) -0.0005(19) 0.0060(19) 0.0074(18)
C13 0.026(2) 0.029(2) 0.054(3) 0.001(2) 0.000(2) 0.0098(19)
C14 0.032(2) 0.033(3) 0.046(3) 0.000(2) -0.011(2) 0.002(2)
C15 0.042(3) 0.038(3) 0.030(2) -0.004(2) -0.003(2) 0.005(2)
C16 0.023(2) 0.039(3) 0.035(2) -0.002(2) 0.0040(18) 0.0045(19)
C21 0.026(2) 0.030(2) 0.027(2) 0.0068(18) 0.0042(17) 0.0105(18)
C22 0.032(2) 0.032(2) 0.026(2) 0.0044(18) 0.0017(18) 0.0074(19)
C23 0.030(2) 0.043(3) 0.035(3) 0.013(2) 0.0013(19) 0.011(2)
C24 0.035(3) 0.036(3) 0.052(3) 0.014(2) 0.006(2) 0.015(2)
C25 0.040(3) 0.027(2) 0.059(3) -0.001(2) 0.002(2) 0.008(2)
C26 0.026(2) 0.030(2) 0.045(3) 0.004(2) 0.001(2) 0.0036(18)
P3 0.0593(9) 0.0424(8) 0.0461(8) -0.0088(6) -0.0156(7) 0.0295(7)
P4 0.0299(6) 0.0676(9) 0.0317(7) -0.0135(6) -0.0033(5) 0.0199(6)
C4 0.056(4) 0.067(4) 0.049(3) 0.000(3) 0.003(3) 0.007(3)
C5 0.082(4) 0.047(3) 0.056(4) -0.018(3) -0.030(3) 0.027(3)
C6 0.077(4) 0.051(4) 0.068(4) 0.018(3) 0.013(3) 0.015(3)
C31 0.029(2) 0.062(3) 0.033(3) -0.008(2) -0.002(2) 0.018(2)
C32 0.033(2) 0.046(3) 0.043(3) 0.000(2) 0.002(2) 0.013(2)
C33 0.028(2) 0.045(3) 0.052(3) -0.001(2) -0.004(2) 0.011(2)
C34 0.043(3) 0.051(3) 0.045(3) 0.001(2) -0.017(2) 0.006(2)
C35 0.049(3) 0.062(4) 0.035(3) -0.004(2) 0.000(2) 0.008(3)
C36 0.033(3) 0.073(4) 0.041(3) -0.014(3) 0.001(2) 0.011(3)
C41 0.025(2) 0.037(3) 0.035(2) 0.002(2) 0.0022(18) 0.0060(19)
C42 0.041(3) 0.050(3) 0.022(2) 0.005(2) -0.0011(19) 0.009(2)
C43 0.032(2) 0.055(3) 0.037(3) 0.015(2) -0.006(2) 0.008(2)
C44 0.039(3) 0.046(3) 0.059(3) 0.013(3) 0.002(2) 0.012(2)
C45 0.041(3) 0.042(3) 0.071(4) -0.009(3) 0.000(3) 0.010(2)
C46 0.028(2) 0.053(3) 0.056(3) -0.007(3) -0.001(2) 0.006(2)
S1 0.0366(7) 0.0585(8) 0.0325(6) 0.0112(6) 0.0024(5) 0.0152(6)
S2 0.0290(6) 0.0674(9) 0.0465(8) 0.0049(7) 0.0075(5) 0.0082(6)
F11 0.069(3) 0.220(6) 0.055(2) -0.068(3) -0.013(2) 0.028(3)
F12 0.046(2) 0.172(5) 0.068(2) -0.008(3) 0.0173(18) 0.035(2)
F13 0.140(4) 0.053(2) 0.095(3) -0.016(2) 0.007(3) 0.027(3)
F21 0.091(3) 0.088(3) 0.111(4) -0.041(3) -0.019(3) 0.004(2)
F22 0.063(2) 0.103(3) 0.096(3) 0.043(3) 0.013(2) -0.005(2)
F23 0.097(3) 0.091(3) 0.159(5) 0.017(3) -0.052(3) 0.045(3)
O11 0.0426(19) 0.043(2) 0.0402(19) -0.0060(15) -0.0053(15) 0.0110(16)
O12 0.0314(19) 0.113(4) 0.046(2) 0.007(2) 0.0070(16) 0.018(2)
O13 0.070(3) 0.117(4) 0.101(4) 0.072(3) 0.008(3) 0.029(3)
O21 0.047(2) 0.080(3) 0.053(2) -0.013(2) 0.0062(18) 0.012(2)
O22 0.037(2) 0.133(4) 0.060(3) -0.007(3) 0.022(2) 0.001(2)
O23 0.049(2) 0.089(3) 0.073(3) 0.034(2) -0.002(2) 0.016(2)
C10 0.050(4) 0.117(6) 0.034(3) -0.020(4) -0.006(3) 0.019(4)
C20 0.046(3) 0.060(4) 0.078(4) -0.003(3) -0.018(3) 0.013(3)

loop_
_atom_type_symbol
_atom_type_description
_atom_type_scat_dispersion_real
_atom_type_scat_dispersion_imag
_atom_type_scat_source
C C 0.0033 0.0016 'International Tables Vol C Tables 4.2.6.8 and 6.1.1.4'
H H 0.0000 0.0000 'International Tables Vol C Tables 4.2.6.8 and 6.1.1.4'
O O 0.0106 0.0060 'International Tables Vol C Tables 4.2.6.8 and 6.1.1.4'
F F 0.0171 0.0103 'International Tables Vol C Tables 4.2.6.8 and 6.1.1.4'
P P 0.1023 0.0942 'International Tables Vol C Tables 4.2.6.8 and 6.1.1.4'
S S 0.1246 0.1234 'International Tables Vol C Tables 4.2.6.8 and 6.1.1.4'

loop_
_geom_angle_atom_site_label_1
_geom_angle_atom_site_label_2
_geom_angle_atom_site_label_3
_geom_angle
_geom_angle_site_symmetry_1
_geom_angle_site_symmetry_3
_geom_angle_publ_flag
C3 P1 C2 110.0(2) . . ?
C3 P1 C1 107.4(2) . . ?
C2 P1 C1 106.3(2) . . ?
C3 P1 P2 107.45(17) . . ?
C2 P1 P2 114.14(16) . . ?
C1 P1 P2 111.33(15) . . ?
C11 P2 C21 106.54(19) . . ?
C11 P2 P1 98.62(14) . . ?
C21 P2 P1 98.07(14) . . ?
C1 C1 P1 113.2(4) 2_656 . ?
C12 C11 C16 118.9(4) . . ?
C12 C11 P2 115.8(3) . . ?
C16 C11 P2 125.3(3) . . ?
C13 C12 C11 120.7(4) . . ?
C12 C13 C14 120.2(4) . . ?
C13 C14 C15 119.7(4) . . ?
C16 C15 C14 120.5(4) . . ?
C15 C16 C11 120.0(4) . . ?
C26 C21 C22 118.8(4) . . ?
C26 C21 P2 122.9(3) . . ?
C22 C21 P2 117.9(3) . . ?
C23 C22 C21 121.0(4) . . ?
C24 C23 C22 119.8(4) . . ?
C23 C24 C25 120.0(4) . . ?
C24 C25 C26 120.5(5) . . ?
C21 C26 C25 119.8(4) . . ?
C6 P3 C5 110.3(3) . . ?
C6 P3 C4 102.0(3) . . ?
C5 P3 C4 106.2(3) . . ?
C6 P3 P4 114.9(2) . . ?
C5 P3 P4 105.5(2) . . ?
C4 P3 P4 117.6(2) . . ?
C31 P4 C41 106.4(2) . . ?
C31 P4 P3 99.74(19) . . ?
C41 P4 P3 97.31(15) . . ?
C4 C4 P3 111.7(6) 2_565 . ?
C32 C31 C36 118.5(4) . . ?
C32 C31 P4 115.8(4) . . ?
C36 C31 P4 125.7(4) . . ?
C33 C32 C31 120.8(5) . . ?
C32 C33 C34 119.6(5) . . ?
C35 C34 C33 120.5(5) . . ?
C34 C35 C36 120.2(5) . . ?
C35 C36 C31 120.3(5) . . ?
C46 C41 C42 118.4(4) . . ?
C46 C41 P4 123.8(4) . . ?
C42 C41 P4 117.6(4) . . ?
C43 C42 C41 120.8(5) . . ?
C42 C43 C44 120.4(4) . . ?
C45 C44 C43 119.6(5) . . ?
C44 C45 C46 120.8(5) . . ?
C41 C46 C45 120.0(5) . . ?
O13 S1 O11 116.4(3) . . ?
O13 S1 O12 114.6(3) . . ?
O11 S1 O12 114.5(2) . . ?
O13 S1 C10 104.9(4) . . ?
O11 S1 C10 102.2(2) . . ?
O12 S1 C10 101.6(3) . . ?
O23 S2 O21 116.5(3) . . ?
O23 S2 O22 114.7(3) . . ?
O21 S2 O22 114.4(2) . . ?
O23 S2 C20 102.8(3) . . ?
O21 S2 C20 103.4(3) . . ?
O22 S2 C20 102.3(3) . . ?
F13 C10 F11 109.8(7) . . ?
F13 C10 F12 106.6(6) . . ?
F11 C10 F12 108.0(5) . . ?
F13 C10 S1 112.8(4) . . ?
F11 C10 S1 111.0(5) . . ?
F12 C10 S1 108.4(5) . . ?
F23 C20 F21 108.6(6) . . ?
F23 C20 F22 107.1(6) . . ?
F21 C20 F22 106.4(5) . . ?
F23 C20 S2 112.6(4) . . ?
F21 C20 S2 110.7(5) . . ?
F22 C20 S2 111.2(5) . . ?

loop_
_geom_bond_atom_site_label_1
_geom_bond_atom_site_label_2
_geom_bond_distance
_geom_bond_site_symmetry_2
_geom_bond_publ_flag
P1 C3 1.788(4) . ?
P1 C2 1.801(4) . ?
P1 C1 1.810(4) . ?
P1 P2 2.2092(16) . ?
P2 C11 1.826(4) . ?
P2 C21 1.831(4) . ?
C1 C1 1.522(8) 2_656 ?
C11 C12 1.396(6) . ?
C11 C16 1.402(6) . ?
C12 C13 1.377(6) . ?
C13 C14 1.382(7) . ?
C14 C15 1.394(7) . ?
C15 C16 1.377(6) . ?
C21 C26 1.384(6) . ?
C21 C22 1.396(6) . ?
C22 C23 1.380(6) . ?
C23 C24 1.370(7) . ?
C24 C25 1.382(7) . ?
C25 C26 1.389(7) . ?
P3 C6 1.774(7) . ?
P3 C5 1.795(5) . ?
P3 C4 1.839(6) . ?
P3 P4 2.217(2) . ?
P4 C31 1.822(5) . ?
P4 C41 1.828(5) . ?
C4 C4 1.465(12) 2_565 ?
C31 C32 1.397(7) . ?
C31 C36 1.400(7) . ?
C32 C33 1.382(7) . ?
C33 C34 1.390(7) . ?
C34 C35 1.372(7) . ?
C35 C36 1.387(7) . ?
C41 C46 1.385(7) . ?
C41 C42 1.405(6) . ?
C42 C43 1.368(7) . ?
C43 C44 1.379(7) . ?
C44 C45 1.371(7) . ?
C45 C46 1.390(7) . ?
S1 O13 1.409(4) . ?
S1 O11 1.439(3) . ?
S1 O12 1.444(4) . ?
S1 C10 1.829(7) . ?
S2 O23 1.428(4) . ?
S2 O21 1.435(4) . ?
S2 O22 1.441(4) . ?
S2 C20 1.805(7) . ?
F11 C10 1.309(6) . ?
F12 C10 1.356(7) . ?
F13 C10 1.282(8) . ?
F21 C20 1.333(7) . ?
F22 C20 1.345(8) . ?
F23 C20 1.312(7) . ?

loop_
_geom_torsion_atom_site_label_1
_geom_torsion_atom_site_label_2
_geom_torsion_atom_site_label_3
_geom_torsion_atom_site_label_4
_geom_torsion
_geom_torsion_site_symmetry_1
_geom_torsion_site_symmetry_2
_geom_torsion_site_symmetry_3
_geom_torsion_site_symmetry_4
_geom_torsion_publ_flag
C3 P1 P2 C11 -152.5(2) . . . . ?
C2 P1 P2 C11 85.2(2) . . . . ?
C1 P1 P2 C11 -35.2(2) . . . . ?
C3 P1 P2 C21 99.3(2) . . . . ?
C2 P1 P2 C21 -23.0(2) . . . . ?
C1 P1 P2 C21 -143.3(2) . . . . ?
C3 P1 C1 C1 60.1(5) . . . 2_656 ?
C2 P1 C1 C1 177.9(4) . . . 2_656 ?
P2 P1 C1 C1 -57.3(4) . . . 2_656 ?
C21 P2 C11 C12 -135.3(3) . . . . ?
P1 P2 C11 C12 123.6(3) . . . . ?
C21 P2 C11 C16 45.3(4) . . . . ?
P1 P2 C11 C16 -55.8(4) . . . . ?
C16 C11 C12 C13 0.6(6) . . . . ?
P2 C11 C12 C13 -178.8(3) . . . . ?
C11 C12 C13 C14 0.1(7) . . . . ?
C12 C13 C14 C15 0.2(7) . . . . ?
C13 C14 C15 C16 -1.1(7) . . . . ?
C14 C15 C16 C11 1.8(7) . . . . ?
C12 C11 C16 C15 -1.6(7) . . . . ?
P2 C11 C16 C15 177.8(4) . . . . ?
C11 P2 C21 C26 19.8(4) . . . . ?
P1 P2 C21 C26 121.4(4) . . . . ?
C11 P2 C21 C22 -167.2(3) . . . . ?
P1 P2 C21 C22 -65.7(3) . . . . ?
C26 C21 C22 C23 0.3(6) . . . . ?
P2 C21 C22 C23 -172.9(3) . . . . ?
C21 C22 C23 C24 0.8(7) . . . . ?
C22 C23 C24 C25 -1.0(7) . . . . ?
C23 C24 C25 C26 0.2(8) . . . . ?
C22 C21 C26 C25 -1.2(7) . . . . ?
P2 C21 C26 C25 171.8(4) . . . . ?
C24 C25 C26 C21 0.9(7) . . . . ?
C6 P3 P4 C31 -90.1(3) . . . . ?
C5 P3 P4 C31 148.3(3) . . . . ?
C4 P3 P4 C31 30.1(3) . . . . ?
C6 P3 P4 C41 18.0(3) . . . . ?
C5 P3 P4 C41 -103.6(3) . . . . ?
C4 P3 P4 C41 138.1(3) . . . . ?
C6 P3 C4 C4 176.3(6) . . . 2_565 ?
C5 P3 C4 C4 -68.2(7) . . . 2_565 ?
P4 P3 C4 C4 49.6(7) . . . 2_565 ?
C41 P4 C31 C32 129.8(4) . . . . ?
P3 P4 C31 C32 -129.5(4) . . . . ?
C41 P4 C31 C36 -52.6(6) . . . . ?
P3 P4 C31 C36 48.1(5) . . . . ?
C36 C31 C32 C33 -1.4(8) . . . . ?
P4 C31 C32 C33 176.3(4) . . . . ?
C31 C32 C33 C34 0.3(8) . . . . ?
C32 C33 C34 C35 0.8(8) . . . . ?
C33 C34 C35 C36 -0.9(9) . . . . ?
C34 C35 C36 C31 -0.3(9) . . . . ?
C32 C31 C36 C35 1.4(9) . . . . ?
P4 C31 C36 C35 -176.1(5) . . . . ?
C31 P4 C41 C46 -12.6(5) . . . . ?
P3 P4 C41 C46 -115.1(4) . . . . ?
C31 P4 C41 C42 171.7(4) . . . . ?
P3 P4 C41 C42 69.3(4) . . . . ?
C46 C41 C42 C43 1.3(7) . . . . ?
P4 C41 C42 C43 177.2(4) . . . . ?
C41 C42 C43 C44 -2.3(7) . . . . ?
C42 C43 C44 C45 2.2(8) . . . . ?
C43 C44 C45 C46 -1.1(9) . . . . ?
C42 C41 C46 C45 -0.2(8) . . . . ?
P4 C41 C46 C45 -175.9(4) . . . . ?
C44 C45 C46 C41 0.2(9) . . . . ?
O13 S1 C10 F13 171.1(5) . . . . ?
O11 S1 C10 F13 49.2(5) . . . . ?
O12 S1 C10 F13 -69.3(5) . . . . ?
O13 S1 C10 F11 -65.2(6) . . . . ?
O11 S1 C10 F11 173.0(5) . . . . ?
O12 S1 C10 F11 54.5(6) . . . . ?
O13 S1 C10 F12 53.3(5) . . . . ?
O11 S1 C10 F12 -68.6(5) . . . . ?
O12 S1 C10 F12 172.9(4) . . . . ?
O23 S2 C20 F23 -179.9(5) . . . . ?
O21 S2 C20 F23 58.5(6) . . . . ?
O22 S2 C20 F23 -60.7(6) . . . . ?
O23 S2 C20 F21 -58.1(5) . . . . ?
O21 S2 C20 F21 -179.7(4) . . . . ?
O22 S2 C20 F21 61.1(5) . . . . ?
O23 S2 C20 F22 60.0(5) . . . . ?
O21 S2 C20 F22 -61.7(5) . . . . ?
O22 S2 C20 F22 179.2(4) . . . . ?
